data_7246446
loop_
_publ_author_name
'Lan, Honghong'
'Miao, Shaobin'
'Zhang, Yu'
'Wang, Weizhou'

_publ_section_title
;
 On the inverse correlation between the hydrogen bond strength and
 chalcogen bond strength in the cyclic supramolecular heterosynthon
 [--Se--N&#xE001;]&#x22EF;[HOOC--]
;
_journal_issue 14
_journal_name_full CrystEngComm
_journal_page_first 2159
_journal_page_last 2164
_journal_paper_doi 10.1039/D3CE00100H
_journal_volume 25
_journal_year 2023
_chemical_formula_moiety 'C6 H4 N2 Se, C7 H5 N O4'
_chemical_formula_sum 'C13 H9 N3 O4 Se'
_chemical_formula_weight 350.19
_space_group_crystal_system triclinic
_space_group_IT_number 2
_space_group_name_Hall '-P 1'
_space_group_name_H-M_alt 'P -1'
_atom_sites_solution_hydrogens geom
_atom_sites_solution_primary dual
_audit_creation_date 2020-11-30
_audit_creation_method
;
Olex2 1.2
(compiled 2018.05.29 svn.r3508 for OlexSys, GUI svn.r5506)
;
_audit_update_record
;
2023-02-01 deposited with the CCDC.	2023-03-16 downloaded from the CCDC.
;
_cell_angle_alpha 97.105(2)
_cell_angle_beta 94.771(2)
_cell_angle_gamma 109.331(3)
_cell_formula_units_Z 2
_cell_length_a 6.6846(2)
_cell_length_b 7.0498(2)
_cell_length_c 15.0256(4)
_cell_measurement_reflns_used 7206
_cell_measurement_temperature 290
_cell_measurement_theta_max 27.3050
_cell_measurement_theta_min 3.9060
_cell_volume 657.18(4)
_computing_cell_refinement 'CrysAlisPro 1.171.40.53 (Rigaku OD, 2019)'
_computing_data_collection 'CrysAlisPro 1.171.40.53 (Rigaku OD, 2019)'
_computing_data_reduction 'CrysAlisPro 1.171.40.53 (Rigaku OD, 2019)'
_computing_molecular_graphics 'Olex2 (Dolomanov et al., 2009)'
_computing_publication_material 'Olex2 (Dolomanov et al., 2009)'
_computing_structure_refinement 'ShelXL (Sheldrick, 2015)'
_computing_structure_solution 'ShelXT (Sheldrick, 2015)'
_diffrn_ambient_temperature 290
_diffrn_detector 'CCD plate'
_diffrn_detector_area_resol_mean 8.0584
_diffrn_detector_type EosS2
_diffrn_measured_fraction_theta_full 0.998
_diffrn_measured_fraction_theta_max 0.906
_diffrn_measurement_details
;
List of Runs (angles in degrees, time in seconds):

  # Type    Start    End  Width  t~exp~   \w     \q     \k     \f   Frames
#--------------------------------------------------------------------------
  1  \w    -30.00  54.00   1.00    8.59    --  -13.57  57.00 -60.00   84
  2  \w    -20.00  25.00   1.00    8.59    --  -13.57 -99.00-150.00   45
  3  \w    -20.00  54.00   1.00    8.59    --   14.89 -99.00 -90.00   74
  4  \w    -53.00  42.00   1.00    8.59    --   14.89 -77.00  90.00   95
  5  \w     -2.00  82.00   1.00    8.59    --   14.89  57.00   0.00   84
  6  \w     -4.00  84.00   1.00    8.59    --   14.89  38.00-150.00   88
  7  \w     -2.00  82.00   1.00    8.59    --   14.89  57.00  90.00   84
  8  \w    -12.00  82.00   1.00    8.59    --   14.89  77.00-150.00   94
  9  \w    -20.00  54.00   1.00    8.59    --   14.89 -99.00   0.00   74
 10  \w    -53.00  42.00   1.00    8.59    --   14.89 -77.00-180.00   95
 11  \w    -81.00  -6.00   1.00    8.59    --  -13.57 -77.00-150.00   75
 12  \w    -86.00 -35.00   1.00    8.59    --  -13.57-178.00  90.00   51
 13  \w    -20.00  54.00   1.00    8.59    --   14.89 -99.00-180.00   74
 14  \w     -5.00  64.00   1.00    8.59    --   14.89-117.00  91.04   69
;
_diffrn_measurement_device 'four-circle diffractometer'
_diffrn_measurement_device_type 'SuperNova, Single source at offset/far, EosS2'
_diffrn_measurement_method '\w scans'
_diffrn_orient_matrix_type 'CrysAlisPro convention (1999,Acta A55,543-557)'
_diffrn_orient_matrix_UB_11 -0.1054650000
_diffrn_orient_matrix_UB_12 -0.0125453000
_diffrn_orient_matrix_UB_13 0.0093921000
_diffrn_orient_matrix_UB_21 -0.0211915000
_diffrn_orient_matrix_UB_22 0.0352087000
_diffrn_orient_matrix_UB_23 -0.0407542000
_diffrn_orient_matrix_UB_31 -0.0360433000
_diffrn_orient_matrix_UB_32 -0.1013576000
_diffrn_orient_matrix_UB_33 -0.0235456000
_diffrn_radiation_monochromator mirror
_diffrn_radiation_probe x-ray
_diffrn_radiation_type MoK\a
_diffrn_radiation_wavelength 0.71073
_diffrn_reflns_av_R_equivalents 0.0268
_diffrn_reflns_av_unetI/netI 0.0244
_diffrn_reflns_Laue_measured_fraction_full 0.998
_diffrn_reflns_Laue_measured_fraction_max 0.906
_diffrn_reflns_limit_h_max 8
_diffrn_reflns_limit_h_min -8
_diffrn_reflns_limit_k_max 9
_diffrn_reflns_limit_k_min -8
_diffrn_reflns_limit_l_max 19
_diffrn_reflns_limit_l_min -19
_diffrn_reflns_number 15586
_diffrn_reflns_point_group_measured_fraction_full 0.998
_diffrn_reflns_point_group_measured_fraction_max 0.906
_diffrn_reflns_theta_full 25.242
_diffrn_reflns_theta_max 28.469
_diffrn_reflns_theta_min 3.258
_diffrn_source 'micro-focus sealed X-ray tube'
_diffrn_source_type 'SuperNova (Mo) X-ray Source'
_exptl_absorpt_coefficient_mu 2.877
_exptl_absorpt_correction_T_max 1.00000
_exptl_absorpt_correction_T_min 0.75435
_exptl_absorpt_correction_type multi-scan
_exptl_absorpt_process_details
;
CrysAlisPro 1.171.40.53 (Rigaku Oxford Diffraction, 2019)
Empirical absorption correction using spherical harmonics,
 implemented in SCALE3 ABSPACK scaling algorithm.
;
_exptl_crystal_colour colourless
_exptl_crystal_colour_primary colourless
_exptl_crystal_density_diffrn 1.770
_exptl_crystal_description block
_exptl_crystal_F_000 348
_exptl_crystal_size_max 0.28
_exptl_crystal_size_mid 0.25
_exptl_crystal_size_min 0.24
_refine_diff_density_max 0.351
_refine_diff_density_min -0.255
_refine_diff_density_rms 0.055
_refine_ls_extinction_method none
_refine_ls_goodness_of_fit_ref 1.097
_refine_ls_hydrogen_treatment constr
_refine_ls_matrix_type full
_refine_ls_number_parameters 191
_refine_ls_number_reflns 3008
_refine_ls_number_restraints 0
_refine_ls_restrained_S_all 1.097
_refine_ls_R_factor_all 0.0371
_refine_ls_R_factor_gt 0.0308
_refine_ls_shift/su_max 0.001
_refine_ls_shift/su_mean 0.000
_refine_ls_structure_factor_coef Fsqd
_refine_ls_weighting_details 'w=1/[\s^2^(Fo^2^)+(0.0267P)^2^+0.3477P] where P=(Fo^2^+2Fc^2^)/3'
_refine_ls_weighting_scheme calc
_refine_ls_wR_factor_gt 0.0663
_refine_ls_wR_factor_ref 0.0684
_reflns_Friedel_coverage 0.000
_reflns_number_gt 2720
_reflns_number_total 3008
_reflns_threshold_expression 'I > 2\s(I)'
_cod_data_source_file d3ce00100h2.cif
_cod_data_source_block miao20201126-1
_cod_depositor_comments 'Adding full bibliography for 7246446--7246448.cif.'
_cod_original_cell_volume 657.18(3)
_cod_database_code 7246446
_shelx_shelxl_version_number 2014/7
_shelx_space_group_comment
;
The symmetry employed for this shelxl refinement is uniquely defined
by the following loop, which should always be used as a source of
symmetry information in preference to the above space-group names.
They are only intended as comments.
;
_shelx_estimated_absorpt_t_max 0.545
_shelx_estimated_absorpt_t_min 0.500
_reflns_odcompleteness_completeness 99.83
_reflns_odcompleteness_iscentric 1
_reflns_odcompleteness_theta 25.30
_olex2_refinement_description
;
1. Fixed Uiso
 At 1.2 times of:
  All C(H) groups
 At 1.5 times of:
  All O(H) groups
2.a Aromatic/amide H refined with riding coordinates:
 C3(H3), C4(H4), C5(H5), C6(H6), C8(H8), C10(H10), C11(H11), C12(H12)
2.b Idealised tetrahedral OH refined as rotating group:
 O1(H1)
;
_olex2_submission_special_instructions 'No special instructions were received'
_oxdiff_exptl_absorpt_empirical_details
;
Empirical correction (ABSPACK) includes:
- Absorption correction using spherical harmonics
- Frame scaling
;
_oxdiff_exptl_absorpt_empirical_full_max 1.376
_oxdiff_exptl_absorpt_empirical_full_min 0.762

loop_
_space_group_symop_operation_xyz
'x, y, z'
'-x, -y, -z'

loop_
_atom_site_label
_atom_site_type_symbol
_atom_site_fract_x
_atom_site_fract_y
_atom_site_fract_z
_atom_site_U_iso_or_equiv
_atom_site_adp_type
_atom_site_occupancy
_atom_site_site_symmetry_order
_atom_site_calc_flag
_atom_site_refinement_flags_posn
_atom_site_refinement_flags_adp
_atom_site_refinement_flags_occupancy
_atom_site_disorder_assembly
_atom_site_disorder_group
Se1 Se 0.05453(4) 0.68079(4) 0.40825(2) 0.03898(9) Uani 1 1 d . . . . .
N1 N 0.3094(3) 0.7224(3) 0.36959(12) 0.0341(4) Uani 1 1 d . . . . .
N2 N -0.0814(3) 0.6521(3) 0.29796(14) 0.0404(5) Uani 1 1 d . . . . .
C1 C 0.2793(3) 0.7119(3) 0.28013(14) 0.0293(4) Uani 1 1 d . . . . .
C2 C 0.0627(3) 0.6745(3) 0.24088(15) 0.0321(5) Uani 1 1 d . . . . .
C3 C 0.0189(4) 0.6647(4) 0.14551(16) 0.0423(6) Uani 1 1 d . . . . .
H3 H -0.1196 0.6395 0.1185 0.051 Uiso 1 1 calc R . . . .
C4 C 0.1793(5) 0.6921(4) 0.09536(16) 0.0468(6) Uani 1 1 d . . . . .
H4 H 0.1508 0.6883 0.0334 0.056 Uiso 1 1 calc R . . . .
C5 C 0.3929(4) 0.7269(4) 0.13427(16) 0.0438(6) Uani 1 1 d . . . . .
H5 H 0.4998 0.7439 0.0970 0.053 Uiso 1 1 calc R . . . .
C6 C 0.4440(4) 0.7359(4) 0.22421(16) 0.0381(5) Uani 1 1 d . . . . .
H6 H 0.5836 0.7574 0.2487 0.046 Uiso 1 1 calc R . . . .
O1 O 0.6307(3) 0.7618(3) 0.50099(11) 0.0478(4) Uani 1 1 d . . . . .
H1 H 0.5436 0.7521 0.4574 0.072 Uiso 1 1 calc GR . . . .
O2 O 0.3525(3) 0.7416(3) 0.57642(11) 0.0506(5) Uani 1 1 d . . . . .
O3 O 0.4525(3) 0.7504(4) 0.90226(13) 0.0716(6) Uani 1 1 d . . . . .
O4 O 0.7618(4) 0.7951(4) 0.97243(13) 0.0765(7) Uani 1 1 d . . . . .
N3 N 0.6429(4) 0.7773(3) 0.90387(14) 0.0470(5) Uani 1 1 d . . . . .
C7 C 0.6847(3) 0.7793(3) 0.65896(14) 0.0301(4) Uani 1 1 d . . . . .
C8 C 0.5994(3) 0.7634(3) 0.74000(15) 0.0330(5) Uani 1 1 d . . . . .
H8 H 0.4536 0.7351 0.7413 0.040 Uiso 1 1 calc R . . . .
C9 C 0.7342(4) 0.7901(3) 0.81822(15) 0.0342(5) Uani 1 1 d . . . . .
C10 C 0.9509(4) 0.8288(4) 0.81969(16) 0.0387(5) Uani 1 1 d . . . . .
H10 H 1.0386 0.8460 0.8736 0.046 Uiso 1 1 calc R . . . .
C11 C 1.0330(4) 0.8411(4) 0.73863(17) 0.0404(5) Uani 1 1 d . . . . .
H11 H 1.1782 0.8653 0.7377 0.049 Uiso 1 1 calc R . . . .
C12 C 0.9028(4) 0.8180(3) 0.65861(16) 0.0354(5) Uani 1 1 d . . . . .
H12 H 0.9610 0.8283 0.6045 0.042 Uiso 1 1 calc R . . . .
C13 C 0.5380(4) 0.7588(3) 0.57558(15) 0.0354(5) Uani 1 1 d . . . . .

loop_
_atom_site_aniso_label
_atom_site_aniso_U_11
_atom_site_aniso_U_22
_atom_site_aniso_U_33
_atom_site_aniso_U_23
_atom_site_aniso_U_13
_atom_site_aniso_U_12
Se1 0.03710(14) 0.05041(16) 0.03130(13) 0.00997(10) 0.01039(10) 0.01494(11)
N1 0.0322(10) 0.0409(11) 0.0283(9) 0.0073(8) 0.0035(8) 0.0111(8)
N2 0.0310(10) 0.0494(12) 0.0419(11) 0.0101(9) 0.0046(9) 0.0145(9)
C1 0.0303(11) 0.0282(11) 0.0283(11) 0.0046(8) 0.0014(9) 0.0093(9)
C2 0.0303(11) 0.0322(11) 0.0325(11) 0.0044(9) 0.0017(9) 0.0099(9)
C3 0.0422(13) 0.0457(14) 0.0351(13) 0.0047(10) -0.0064(11) 0.0132(11)
C4 0.0673(18) 0.0457(14) 0.0259(12) 0.0049(10) 0.0031(12) 0.0186(13)
C5 0.0515(15) 0.0492(14) 0.0360(13) 0.0108(11) 0.0170(11) 0.0202(12)
C6 0.0329(12) 0.0444(13) 0.0387(13) 0.0089(10) 0.0073(10) 0.0141(10)
O1 0.0391(9) 0.0795(13) 0.0269(8) 0.0098(8) 0.0045(7) 0.0228(9)
O2 0.0331(9) 0.0828(13) 0.0373(9) 0.0137(9) 0.0033(7) 0.0207(9)
O3 0.0535(12) 0.1189(19) 0.0450(12) 0.0188(12) 0.0209(10) 0.0278(12)
O4 0.0773(15) 0.124(2) 0.0311(10) 0.0196(11) 0.0028(10) 0.0371(14)
N3 0.0541(14) 0.0568(13) 0.0300(11) 0.0093(9) 0.0067(10) 0.0180(11)
C7 0.0309(11) 0.0326(11) 0.0286(11) 0.0047(9) 0.0043(9) 0.0133(9)
C8 0.0296(11) 0.0391(12) 0.0322(11) 0.0070(9) 0.0049(9) 0.0138(9)
C9 0.0401(12) 0.0361(12) 0.0287(11) 0.0072(9) 0.0058(9) 0.0150(10)
C10 0.0375(13) 0.0416(13) 0.0358(12) 0.0049(10) -0.0048(10) 0.0149(10)
C11 0.0278(11) 0.0470(14) 0.0480(14) 0.0075(11) 0.0028(10) 0.0156(10)
C12 0.0353(12) 0.0373(12) 0.0366(12) 0.0067(10) 0.0110(10) 0.0149(10)
C13 0.0328(12) 0.0425(13) 0.0307(11) 0.0065(9) 0.0040(9) 0.0124(10)

loop_
_atom_type_symbol
_atom_type_description
_atom_type_scat_dispersion_real
_atom_type_scat_dispersion_imag
_atom_type_scat_source
C C 0.0033 0.0016 'International Tables Vol C Tables 4.2.6.8 and 6.1.1.4'
H H 0.0000 0.0000 'International Tables Vol C Tables 4.2.6.8 and 6.1.1.4'
N N 0.0061 0.0033 'International Tables Vol C Tables 4.2.6.8 and 6.1.1.4'
O O 0.0106 0.0060 'International Tables Vol C Tables 4.2.6.8 and 6.1.1.4'
Se Se -0.0929 2.2259 'International Tables Vol C Tables 4.2.6.8 and 6.1.1.4'

loop_
_geom_angle_atom_site_label_1
_geom_angle_atom_site_label_2
_geom_angle_atom_site_label_3
_geom_angle
_geom_angle_site_symmetry_1
_geom_angle_site_symmetry_3
_geom_angle_publ_flag
N2 Se1 N1 93.71(8) . . ?
C1 N1 Se1 107.15(14) . . ?
C2 N2 Se1 107.42(15) . . ?
N1 C1 C2 115.58(19) . . ?
N1 C1 C6 124.27(19) . . ?
C6 C1 C2 120.15(19) . . ?
N2 C2 C1 116.1(2) . . ?
N2 C2 C3 125.1(2) . . ?
C3 C2 C1 118.7(2) . . ?
C2 C3 H3 120.4 . . ?
C4 C3 C2 119.3(2) . . ?
C4 C3 H3 120.4 . . ?
C3 C4 H4 119.1 . . ?
C3 C4 C5 121.8(2) . . ?
C5 C4 H4 119.1 . . ?
C4 C5 H5 119.2 . . ?
C6 C5 C4 121.6(2) . . ?
C6 C5 H5 119.2 . . ?
C1 C6 H6 120.8 . . ?
C5 C6 C1 118.4(2) . . ?
C5 C6 H6 120.8 . . ?
C13 O1 H1 109.5 . . ?
O3 N3 C9 118.3(2) . . ?
O4 N3 O3 123.7(2) . . ?
O4 N3 C9 118.0(2) . . ?
C8 C7 C12 119.5(2) . . ?
C8 C7 C13 118.03(19) . . ?
C12 C7 C13 122.46(19) . . ?
C7 C8 H8 120.6 . . ?
C9 C8 C7 118.8(2) . . ?
C9 C8 H8 120.6 . . ?
C8 C9 N3 118.3(2) . . ?
C8 C9 C10 122.8(2) . . ?
C10 C9 N3 118.9(2) . . ?
C9 C10 H10 121.1 . . ?
C11 C10 C9 117.8(2) . . ?
C11 C10 H10 121.1 . . ?
C10 C11 H11 119.5 . . ?
C10 C11 C12 121.1(2) . . ?
C12 C11 H11 119.5 . . ?
C7 C12 H12 120.0 . . ?
C11 C12 C7 120.0(2) . . ?
C11 C12 H12 120.0 . . ?
O1 C13 C7 113.53(19) . . ?
O2 C13 O1 123.6(2) . . ?
O2 C13 C7 122.8(2) . . ?

loop_
_geom_bond_atom_site_label_1
_geom_bond_atom_site_label_2
_geom_bond_distance
_geom_bond_site_symmetry_2
_geom_bond_publ_flag
Se1 N1 1.7891(18) . ?
Se1 N2 1.777(2) . ?
N1 C1 1.331(3) . ?
N2 C2 1.326(3) . ?
C1 C2 1.443(3) . ?
C1 C6 1.418(3) . ?
C2 C3 1.427(3) . ?
C3 H3 0.9300 . ?
C3 C4 1.337(4) . ?
C4 H4 0.9300 . ?
C4 C5 1.426(4) . ?
C5 H5 0.9300 . ?
C5 C6 1.354(3) . ?
C6 H6 0.9300 . ?
O1 H1 0.8200 . ?
O1 C13 1.324(3) . ?
O2 C13 1.206(3) . ?
O3 N3 1.221(3) . ?
O4 N3 1.214(3) . ?
N3 C9 1.470(3) . ?
C7 C8 1.388(3) . ?
C7 C12 1.392(3) . ?
C7 C13 1.486(3) . ?
C8 H8 0.9300 . ?
C8 C9 1.373(3) . ?
C9 C10 1.380(3) . ?
C10 H10 0.9300 . ?
C10 C11 1.378(3) . ?
C11 H11 0.9300 . ?
C11 C12 1.383(3) . ?
C12 H12 0.9300 . ?
